data_4035124
loop_
_publ_author_name
'Ueno, Hiroshi'
'Uchiyama, Kouya'
'Ma, Yue'
'Watanabe, Keita'
'Yoza, Kenji'
'Matsuo, Yutaka'
'Moriyama, Hiroshi'

_publ_section_title
;
 Octaalkoxyfullerenes: Widely LUMO-Tunable C<sub>2 v</sub>-Symmetric
 Fullerene Derivatives.
;
_journal_issue 17
_journal_name_full 'The Journal of organic chemistry'
_journal_page_first 10655
_journal_page_last 10659
_journal_paper_doi 10.1021/acs.joc.8b01485
_journal_volume 83
_journal_year 2018
_chemical_absolute_configuration ad
_chemical_formula_sum 'C68 H24 O8'
_chemical_formula_weight 968.87
_space_group_crystal_system trigonal
_space_group_IT_number 154
_space_group_name_Hall 'P 32 2"'
_space_group_name_H-M_alt 'P 32 2 1'
_atom_sites_solution_hydrogens geom
_cell_angle_alpha 90
_cell_angle_beta 90
_cell_angle_gamma 120
_cell_formula_units_Z 3
_cell_length_a 11.8424(3)
_cell_length_b 11.8424(3)
_cell_length_c 23.6820(7)
_cell_measurement_reflns_used 429
_cell_measurement_temperature 120.0(2)
_cell_measurement_theta_max 67.4686
_cell_measurement_theta_min 4.2926
_cell_volume 2876.26(13)
_computing_cell_refinement 'Bruker SAINT'
_computing_data_collection 'Bruker APEX2'
_computing_data_reduction 'Bruker SAINT'
_computing_molecular_graphics 'shelXle (C.B. Huebschle, rev 807)'
_computing_publication_material 'Bruker SHELXTL'
_computing_structure_refinement 'SHELXL-2014/7 (Sheldrick, 2014)'
_computing_structure_solution 'SHELXS-97 (Sheldrick 2008)'
_diffrn_ambient_temperature 120.0(2)
_diffrn_detector_area_resol_mean 10.4167
_diffrn_measured_fraction_theta_full 0.984
_diffrn_measured_fraction_theta_max 0.984
_diffrn_measurement_device_type 'Bruker D8 goniometer'
_diffrn_measurement_method '\f and \w scans'
_diffrn_radiation_type 'Cu K\a'
_diffrn_radiation_wavelength 1.54178
_diffrn_reflns_av_R_equivalents 0.0685
_diffrn_reflns_av_unetI/netI 0.0434
_diffrn_reflns_limit_h_max 13
_diffrn_reflns_limit_h_min -14
_diffrn_reflns_limit_k_max 12
_diffrn_reflns_limit_k_min -14
_diffrn_reflns_limit_l_max 27
_diffrn_reflns_limit_l_min -27
_diffrn_reflns_number 21058
_diffrn_reflns_theta_full 72.34
_diffrn_reflns_theta_max 72.34
_diffrn_reflns_theta_min 4.31
_exptl_absorpt_coefficient_mu 0.893
_exptl_absorpt_correction_T_max 0.92
_exptl_absorpt_correction_T_min 0.84
_exptl_absorpt_correction_type multi-scan
_exptl_absorpt_process_details
;
SADABS-2016/2 - Bruker AXS area detector scaling and absorption correction
;
_exptl_crystal_colour black
_exptl_crystal_density_diffrn 1.678
_exptl_crystal_density_method 'not measured'
_exptl_crystal_description block
_exptl_crystal_F_000 1488
_exptl_crystal_size_max 0.170
_exptl_crystal_size_mid 0.130
_exptl_crystal_size_min 0.090
_refine_diff_density_max 0.222
_refine_diff_density_min -0.181
_refine_ls_abs_structure_details
;

Flack x determined using 1152 quotients [(I+)-(I-)]/[(I+)+(I-)]
(Parsons, Flack and Wagner, Acta Cryst. B69 (2013) 249-259).
;
_refine_ls_abs_structure_Flack -0.07(15)
_refine_ls_extinction_method none
_refine_ls_goodness_of_fit_ref 1.064
_refine_ls_hydrogen_treatment constr
_refine_ls_matrix_type full
_refine_ls_number_parameters 347
_refine_ls_number_reflns 3657
_refine_ls_number_restraints 0
_refine_ls_restrained_S_all 1.064
_refine_ls_R_factor_all 0.0502
_refine_ls_R_factor_gt 0.0389
_refine_ls_shift/su_max 0.000
_refine_ls_shift/su_mean 0.000
_refine_ls_structure_factor_coef Fsqd
_refine_ls_weighting_details 'w=1/[\s^2^(Fo^2^)+(0.0360P)^2^+0.9396P] where P=(Fo^2^+2Fc^2^)/3'
_refine_ls_weighting_scheme calc
_refine_ls_wR_factor_gt 0.0823
_refine_ls_wR_factor_ref 0.0858
_reflns_number_gt 3156
_reflns_number_total 3657
_reflns_threshold_expression 'I > 2\s(I)'
_cod_data_source_file jo8b01485_si_002.cif
_cod_data_source_block 120626mor1_170405
_cod_original_cell_volume 2876.26(17)
_cod_database_code 4035124

loop_
_space_group_symop_operation_xyz
'x, y, z'
'-y, x-y, z+2/3'
'-x+y, -x, z+1/3'
'y, x, -z'
'x-y, -y, -z+1/3'
'-x, -x+y, -z+2/3'

loop_
_atom_site_type_symbol
_atom_site_label
_atom_site_fract_x
_atom_site_fract_y
_atom_site_fract_z
_atom_site_U_iso_or_equiv
_atom_site_adp_type
_atom_site_calc_flag
_atom_site_refinement_flags_adp
_atom_site_refinement_flags_posn
_atom_site_occupancy
O O001 0.3337(2) 0.7302(2) 0.61502(9) 0.0253(5) Uani d . . 1
O O002 0.6542(2) 0.8502(2) 0.58627(9) 0.0246(5) Uani d . . 1
O O003 0.3160(2) 0.7671(2) 0.43900(9) 0.0256(5) Uani d . . 1
O O004 0.8660(2) 0.6404(2) 0.57005(9) 0.0263(5) Uani d . . 1
C C005 0.2221(3) 0.2969(3) 0.63285(13) 0.0212(7) Uani d . . 1
C C006 0.4582(3) 0.4154(3) 0.64383(12) 0.0187(7) Uani d . . 1
C C007 0.5717(3) 0.4235(3) 0.61805(12) 0.0186(7) Uani d . . 1
C C008 0.3343(3) 0.1833(3) 0.62025(13) 0.0219(7) Uani d . . 1
C C009 0.4601(3) 0.5353(3) 0.63141(12) 0.0197(7) Uani d . . 1
C C00A 0.4365(3) 0.1294(3) 0.54216(14) 0.0216(7) Uani d . . 1
C C00B 0.3408(3) 0.6335(3) 0.58115(13) 0.0207(7) Uani d . . 1
C C00C 0.2258(3) 0.4134(3) 0.61993(13) 0.0211(7) Uani d . . 1
C C00D 0.5811(3) 0.6180(3) 0.59944(12) 0.0187(7) Uani d . . 1
C C00E 0.5439(3) 0.2163(3) 0.45259(13) 0.0193(6) Uani d . . 1
C C00F 0.4488(3) 0.6998(3) 0.48544(13) 0.0202(7) Uani d . . 1
C C00G 0.7168(3) 0.6521(3) 0.49643(13) 0.0183(7) Uani d . . 1
C C00H 0.0625(3) 0.1851(3) 0.55661(14) 0.0238(7) Uani d . . 1
C C00I 0.1395(3) 0.1803(3) 0.60019(13) 0.0230(7) Uani d . . 1
C C00J 0.3148(3) 0.0565(3) 0.51577(14) 0.0233(7) Uani d . . 1
C C00K 0.3066(3) 0.0655(3) 0.45590(14) 0.0221(7) Uani d . . 1
C C00L 0.2083(3) 0.1104(3) 0.59239(14) 0.0239(7) Uani d . . 1
C C00M 0.5932(3) 0.7240(3) 0.56034(13) 0.0195(7) Uani d . . 1
C C00N 0.5676(3) 0.3151(3) 0.59580(13) 0.0201(7) Uani d . . 1
C C00O 0.3218(3) 0.6536(3) 0.45405(13) 0.0210(7) Uani d . . 1
C C00P 0.4461(3) 0.1942(3) 0.59501(13) 0.0215(7) Uani d . . 1
C C00Q 0.4568(3) 0.6901(3) 0.54135(13) 0.0191(6) Uani d . . 1
C C00R 0.5524(3) 0.2080(3) 0.51006(13) 0.0210(7) Uani d . . 1
C C00S 0.3466(3) 0.5347(3) 0.62069(12) 0.0190(7) Uani d . . 1
C C00T 0.1996(3) 0.0477(3) 0.54160(14) 0.0242(7) Uani d . . 1
C C00U 0.6452(3) 0.5523(3) 0.59162(13) 0.0194(7) Uani d . . 1
C C00V 0.2065(3) 0.7415(4) 0.40397(14) 0.0289(8) Uani d . . 1
H H00A 0.2084 0.8236 0.3958 0.043 Uiso calc U R 1
H H00B 0.1254 0.6821 0.4237 0.043 Uiso calc U R 1
H H00C 0.2111 0.7013 0.3685 0.043 Uiso calc U R 1
C C00W 0.4189(3) 0.1458(3) 0.42524(13) 0.0227(7) Uani d . . 1
C C00X 0.7400(3) 0.5779(3) 0.54454(13) 0.0202(7) Uani d . . 1
C C00Y 0.1193(3) 0.0517(3) 0.49610(15) 0.0256(8) Uani d . . 1
C C00Z 0.3408(3) 0.2977(3) 0.64530(12) 0.0203(7) Uani d . . 1
C C010 0.7839(3) 0.8903(4) 0.60452(15) 0.0326(8) Uani d . . 1
H H01A 0.8329 0.881 0.5733 0.049 Uiso calc U R 1
H H01B 0.7808 0.8357 0.6362 0.049 Uiso calc U R 1
H H01C 0.8269 0.9817 0.6165 0.049 Uiso calc U R 1
C C011 0.9710(3) 0.6549(4) 0.53593(15) 0.0363(9) Uani d . . 1
H H01D 0.9551 0.5688 0.5243 0.054 Uiso calc U R 1
H H01E 1.0523 0.6995 0.5576 0.054 Uiso calc U R 1
H H01F 0.978 0.7065 0.5024 0.054 Uiso calc U R 1
C C012 0.3469(4) 0.8389(3) 0.58452(15) 0.0276(8) Uani d . . 1
H H01G 0.4373 0.8924 0.5718 0.041 Uiso calc U R 1
H H01H 0.3238 0.891 0.609 0.041 Uiso calc U R 1
H H01I 0.2887 0.8085 0.5517 0.041 Uiso calc U R 1

loop_
_atom_site_aniso_label
_atom_site_aniso_U_11
_atom_site_aniso_U_22
_atom_site_aniso_U_33
_atom_site_aniso_U_12
_atom_site_aniso_U_13
_atom_site_aniso_U_23
O001 0.0369(14) 0.0231(12) 0.0213(12) 0.0191(11) 0.0055(10) 0.0018(9)
O002 0.0304(13) 0.0166(11) 0.0224(12) 0.0083(10) -0.0011(9) -0.0045(9)
O003 0.0343(13) 0.0256(13) 0.0251(12) 0.0210(12) -0.0016(9) 0.0023(10)
O004 0.0180(11) 0.0364(14) 0.0213(12) 0.0113(11) -0.0046(9) -0.0050(10)
C005 0.0226(17) 0.0237(18) 0.0151(16) 0.0097(15) 0.0066(12) 0.0048(13)
C006 0.0267(18) 0.0223(17) 0.0100(14) 0.0144(15) -0.0017(12) 0.0003(12)
C007 0.0201(17) 0.0244(18) 0.0119(14) 0.0117(14) -0.0026(12) 0.0005(12)
C008 0.0284(18) 0.0188(16) 0.0175(17) 0.0111(15) 0.0006(13) 0.0065(13)
C009 0.0262(18) 0.0214(17) 0.0107(15) 0.0113(14) 0.0016(12) -0.0015(11)
C00A 0.0316(19) 0.0174(17) 0.0221(17) 0.0171(15) -0.0004(14) 0.0050(13)
C00B 0.0259(18) 0.0210(17) 0.0168(16) 0.0128(14) 0.0029(12) -0.0008(12)
C00C 0.0221(18) 0.0263(18) 0.0161(16) 0.0129(15) 0.0082(12) 0.0034(12)
C00D 0.0242(17) 0.0203(16) 0.0089(15) 0.0090(15) -0.0024(12) -0.0034(11)
C00E 0.0227(17) 0.0199(17) 0.0220(16) 0.0155(14) -0.0013(13) -0.0033(13)
C00F 0.0287(19) 0.0146(16) 0.0190(17) 0.0122(14) -0.0002(13) -0.0007(12)
C00G 0.0144(16) 0.0171(16) 0.0167(16) 0.0028(13) -0.0001(11) -0.0002(12)
C00H 0.0135(16) 0.0226(17) 0.0281(19) 0.0035(13) 0.0066(13) 0.0045(13)
C00I 0.0211(17) 0.0176(17) 0.0246(17) 0.0055(14) 0.0099(13) 0.0074(13)
C00J 0.0288(19) 0.0116(16) 0.0295(19) 0.0100(15) 0.0016(14) 0.0017(12)
C00K 0.0262(19) 0.0126(16) 0.0265(18) 0.0088(15) -0.0040(14) -0.0064(12)
C00L 0.0276(19) 0.0159(17) 0.0237(17) 0.0074(14) 0.0057(13) 0.0083(13)
C00M 0.0224(17) 0.0160(16) 0.0185(16) 0.0083(14) 0.0002(12) -0.0007(12)
C00N 0.0232(17) 0.0273(18) 0.0141(15) 0.0158(15) -0.0029(13) 0.0021(13)
C00O 0.0285(18) 0.0238(17) 0.0177(16) 0.0183(15) 0.0003(13) 0.0011(12)
C00P 0.0291(19) 0.0214(18) 0.0184(16) 0.0160(15) -0.0013(13) 0.0051(12)
C00Q 0.0256(18) 0.0145(15) 0.0191(16) 0.0114(14) 0.0005(13) 0.0002(12)
C00R 0.0279(18) 0.0183(17) 0.0257(17) 0.0181(14) -0.0010(14) 0.0002(13)
C00S 0.0256(17) 0.0219(17) 0.0125(15) 0.0141(15) 0.0042(12) -0.0015(12)
C00T 0.0259(18) 0.0143(16) 0.0253(18) 0.0047(14) 0.0024(14) 0.0048(13)
C00U 0.0201(16) 0.0216(17) 0.0143(16) 0.0089(14) -0.0063(12) -0.0034(12)
C00V 0.037(2) 0.036(2) 0.0240(18) 0.0259(18) -0.0029(14) 0.0021(14)
C00W 0.0297(19) 0.0240(19) 0.0199(17) 0.0175(16) -0.0018(13) -0.0063(13)
C00X 0.0180(16) 0.0237(17) 0.0179(16) 0.0098(14) -0.0009(12) -0.0021(12)
C00Y 0.0224(18) 0.0155(17) 0.0317(19) 0.0040(14) -0.0013(13) -0.0004(14)
C00Z 0.0282(18) 0.0241(18) 0.0109(14) 0.0148(16) 0.0047(12) 0.0062(12)
C010 0.029(2) 0.0247(19) 0.031(2) 0.0032(16) -0.0041(15) -0.0086(14)
C011 0.0189(18) 0.057(3) 0.0272(19) 0.0147(18) -0.0010(14) -0.0075(17)
C012 0.038(2) 0.0246(18) 0.0259(19) 0.0205(17) 0.0053(15) 0.0019(14)

loop_
_atom_type_symbol
_atom_type_description
_atom_type_scat_dispersion_real
_atom_type_scat_dispersion_imag
_atom_type_scat_source
C C 0.0181 0.0091 'International Tables Vol C Tables 4.2.6.8 and 6.1.1.4'
H H 0.0000 0.0000 'International Tables Vol C Tables 4.2.6.8 and 6.1.1.4'
O O 0.0492 0.0322 'International Tables Vol C Tables 4.2.6.8 and 6.1.1.4'

loop_
_geom_angle_atom_site_label_1
_geom_angle_atom_site_label_2
_geom_angle_atom_site_label_3
_geom_angle_site_symmetry_1
_geom_angle_site_symmetry_3
_geom_angle
C012 O001 C00B . . 114.6(2)
C010 O002 C00M . . 111.9(2)
C00O O003 C00V . . 114.2(2)
C011 O004 C00X . . 116.6(2)
C00C C005 C00Z . . 119.6(3)
C00C C005 C00I . . 119.9(3)
C00Z C005 C00I . . 107.9(3)
C00Z C006 C007 . . 120.7(3)
C00Z C006 C009 . . 120.5(3)
C007 C006 C009 . . 107.2(3)
C00N C007 C006 . . 120.6(3)
C00N C007 C00U . . 122.4(3)
C006 C007 C00U . . 107.5(3)
C00P C008 C00Z . . 119.0(3)
C00P C008 C00L . . 120.2(3)
C00Z C008 C00L . . 107.5(3)
C00S C009 C006 . . 120.3(3)
C00S C009 C00D . . 122.3(3)
C006 C009 C00D . . 106.9(3)
C00J C00A C00R . . 121.3(3)
C00J C00A C00P . . 119.8(3)
C00R C00A C00P . . 108.7(3)
O001 C00B C00Q . . 113.3(2)
O001 C00B C00S . . 108.2(2)
C00Q C00B C00S . . 110.0(3)
O001 C00B C00E . 4_556 115.0(3)
C00Q C00B C00E . 4_556 109.0(2)
C00S C00B C00E . 4_556 100.6(2)
C005 C00C C00S . . 120.8(3)
C005 C00C C00W . 4_556 120.6(3)
C00S C00C C00W . 4_556 108.1(3)
C00U C00D C009 . . 109.1(3)
C00U C00D C00M . . 123.4(3)
C009 C00D C00M . . 121.6(3)
C00R C00E C00W . . 119.8(3)
C00R C00E C00B . 4_556 122.9(3)
C00W C00E C00B . 4_556 109.8(3)
C00Q C00F C00O . . 123.8(3)
C00Q C00F C00X . 4_556 112.6(3)
C00O C00F C00X . 4_556 122.8(3)
C00G C00G C00M 4_556 4_556 123.2(3)
C00G C00G C00X 4_556 . 123.2(3)
C00M C00G C00X 4_556 . 108.8(3)
C00I C00H C00Y . 4_556 120.0(3)
C00I C00H C00K . 4_556 119.8(3)
C00Y C00H C00K 4_556 4_556 108.1(3)
C00H C00I C00L . . 119.9(3)
C00H C00I C005 . . 119.8(3)
C00L C00I C005 . . 108.1(3)
C00A C00J C00K . . 118.9(3)
C00A C00J C00T . . 119.8(3)
C00K C00J C00T . . 109.1(3)
C00W C00K C00J . . 119.4(3)
C00W C00K C00H . 4_556 120.5(3)
C00J C00K C00H . 4_556 107.7(3)
C00T C00L C00I . . 120.5(3)
C00T C00L C008 . . 119.3(3)
C00I C00L C008 . . 108.0(3)
O002 C00M C00D . . 113.2(2)
O002 C00M C00Q . . 108.4(2)
C00D C00M C00Q . . 108.3(3)
O002 C00M C00G . 4_556 115.3(2)
C00D C00M C00G . 4_556 110.4(3)
C00Q C00M C00G . 4_556 100.2(2)
C007 C00N C00P . . 119.2(3)
C007 C00N C00O . 4_556 122.5(3)
C00P C00N C00O . 4_556 110.5(3)
O003 C00O C00F . . 106.8(3)
O003 C00O C00N . 4_556 114.9(2)
C00F C00O C00N . 4_556 109.3(3)
O003 C00O C00R . 4_556 115.9(3)
C00F C00O C00R . 4_556 109.6(2)
C00N C00O C00R 4_556 4_556 100.0(3)
C008 C00P C00N . . 121.1(3)
C008 C00P C00A . . 120.2(3)
C00N C00P C00A . . 108.3(3)
C00F C00Q C00B . . 124.4(3)
C00F C00Q C00M . . 112.4(3)
C00B C00Q C00M . . 122.6(3)
C00E C00R C00A . . 119.5(3)
C00E C00R C00O . 4_556 122.6(3)
C00A C00R C00O . 4_556 110.5(3)
C009 C00S C00C . . 119.6(3)
C009 C00S C00B . . 122.1(3)
C00C C00S C00B . . 110.9(3)
C00L C00T C00J . . 120.7(3)
C00L C00T C00Y . . 120.0(3)
C00J C00T C00Y . . 107.0(3)
C00D C00U C007 . . 109.3(3)
C00D C00U C00X . . 124.5(3)
C007 C00U C00X . . 121.5(3)
O003 C00V H00A . . 109.5
O003 C00V H00B . . 109.5
H00A C00V H00B . . 109.5
O003 C00V H00C . . 109.5
H00A C00V H00C . . 109.5
H00B C00V H00C . . 109.5
C00K C00W C00E . . 121.0(3)
C00K C00W C00C . 4_556 119.4(3)
C00E C00W C00C . 4_556 108.8(3)
O004 C00X C00U . . 105.8(2)
O004 C00X C00F . 4_556 116.0(2)
C00U C00X C00F . 4_556 108.4(3)
O004 C00X C00G . . 117.0(3)
C00U C00X C00G . . 109.6(2)
C00F C00X C00G 4_556 . 99.8(2)
C00Y C00Y C00H 4_556 4_556 120.1(4)
C00Y C00Y C00T 4_556 . 119.5(4)
C00H C00Y C00T 4_556 . 108.1(3)
C006 C00Z C005 . . 119.1(3)
C006 C00Z C008 . . 119.1(3)
C005 C00Z C008 . . 108.5(3)
O002 C010 H01A . . 109.5
O002 C010 H01B . . 109.5
H01A C010 H01B . . 109.5
O002 C010 H01C . . 109.5
H01A C010 H01C . . 109.5
H01B C010 H01C . . 109.5
O004 C011 H01D . . 109.5
O004 C011 H01E . . 109.5
H01D C011 H01E . . 109.5
O004 C011 H01F . . 109.5
H01D C011 H01F . . 109.5
H01E C011 H01F . . 109.5
O001 C012 H01G . . 109.5
O001 C012 H01H . . 109.5
H01G C012 H01H . . 109.5
O001 C012 H01I . . 109.5
H01G C012 H01I . . 109.5
H01H C012 H01I . . 109.5

loop_
_geom_bond_atom_site_label_1
_geom_bond_atom_site_label_2
_geom_bond_site_symmetry_2
_geom_bond_distance
O001 C012 . 1.415(4)
O001 C00B . 1.434(4)
O002 C010 . 1.429(4)
O002 C00M . 1.434(4)
O003 C00O . 1.425(4)
O003 C00V . 1.438(4)
O004 C011 . 1.419(4)
O004 C00X . 1.426(4)
C005 C00C . 1.392(5)
C005 C00Z . 1.432(4)
C005 C00I . 1.453(5)
C006 C00Z . 1.392(4)
C006 C007 . 1.434(4)
C006 C009 . 1.439(4)
C007 C00N . 1.367(4)
C007 C00U . 1.466(4)
C008 C00P . 1.399(5)
C008 C00Z . 1.445(5)
C008 C00L . 1.455(5)
C009 C00S . 1.365(5)
C009 C00D . 1.477(4)
C00A C00J . 1.403(5)
C00A C00R . 1.432(5)
C00A C00P . 1.442(5)
C00B C00Q . 1.518(4)
C00B C00S . 1.527(4)
C00B C00E 4_556 1.541(5)
C00C C00S . 1.433(4)
C00C C00W 4_556 1.452(5)
C00D C00U . 1.345(5)
C00D C00M . 1.507(4)
C00E C00R . 1.372(4)
C00E C00W . 1.439(4)
C00E C00B 4_556 1.541(5)
C00F C00Q . 1.336(4)
C00F C00O . 1.513(4)
C00F C00X 4_556 1.530(4)
C00G C00G 4_556 1.339(6)
C00G C00M 4_556 1.536(4)
C00G C00X . 1.545(4)
C00H C00I . 1.398(5)
C00H C00Y 4_556 1.443(5)
C00H C00K 4_556 1.452(5)
C00I C00L . 1.434(5)
C00J C00K . 1.429(5)
C00J C00T . 1.451(5)
C00K C00W . 1.391(5)
C00K C00H 4_556 1.452(5)
C00L C00T . 1.390(5)
C00M C00Q . 1.525(5)
C00M C00G 4_556 1.536(4)
C00N C00P . 1.436(4)
C00N C00O 4_556 1.534(4)
C00O C00N 4_556 1.534(4)
C00O C00R 4_556 1.536(5)
C00R C00O 4_556 1.536(5)
C00T C00Y . 1.454(5)
C00U C00X . 1.502(4)
C00V H00A . 0.98
C00V H00B . 0.98
C00V H00C . 0.98
C00W C00C 4_556 1.452(5)
C00X C00F 4_556 1.530(4)
C00Y C00Y 4_556 1.398(7)
C00Y C00H 4_556 1.443(5)
C010 H01A . 0.98
C010 H01B . 0.98
C010 H01C . 0.98
C011 H01D . 0.98
C011 H01E . 0.98
C011 H01F . 0.98
C012 H01G . 0.98
C012 H01H . 0.98
C012 H01I . 0.98
